data_4312604
loop_
_publ_author_name
'Zhi-Rong Qu'
'Hong Zhao'
'Xi-Sen Wang'
'Yong-Hua Li'
'Yu-Mei Song'
'Yu-juan Liu'
'Qiong Ye'
'Ren-Gen Xiong'
'Brendan F. Abrahams'
'Zi-Ling Xue'
'Xiao-Zeng You'

_publ_contact_author_address
;
Prof. Ren-Gen Xiong
Coordination Chemistry Institue
Nanjing University, Nanjing
210093, P. R. China
;
_publ_contact_author_email xiongrg@netra.nju.edu.cn
_publ_contact_author_fax 86-25-3317761
_publ_contact_author_name 'Prof. Ren-Gen Xiong'
_publ_contact_author_phone 86-25-3594724
_publ_section_title
;
 Homochiral Zn and Cd Coordination Polymers Containing Amino
 Acid-Tetrazole Ligands
;
_journal_name_full 'Inorganic Chemistry'
_journal_page_first 7710
_journal_page_last 7712
_journal_paper_doi 10.1021/ic034685q
_journal_volume 42
_journal_year 2003
_chemical_formula_sum 'C10 H9 N5 O2 Zn'
_chemical_formula_weight 296.59
_chemical_name_systematic
; 
 ? 
;
_space_group_IT_number 19
_symmetry_cell_setting orthorhombic
_symmetry_space_group_name_Hall 'P 2ac 2ab'
_symmetry_space_group_name_H-M 'P 21 21 21'
_atom_sites_solution_hydrogens geom
_atom_sites_solution_primary direct
_atom_sites_solution_secondary difmap
_audit_creation_method SHELXL-97
_cell_angle_alpha 90.00
_cell_angle_beta 90.00
_cell_angle_gamma 90.00
_cell_formula_units_Z 4
_cell_length_a 9.9723(13)
_cell_length_b 10.4851(13)
_cell_length_c 10.5565(14)
_cell_measurement_temperature 296(2)
_cell_volume 1103.8(2)
_computing_structure_refinement 'SHELXL-97 (Sheldrick, 1997)'
_computing_structure_solution 'SHELXS-97 (Sheldrick, 1990)'
_diffrn_ambient_temperature 296(2)
_diffrn_measured_fraction_theta_full 1.000
_diffrn_measured_fraction_theta_max 1.000
_diffrn_radiation_monochromator graphite
_diffrn_radiation_source 'fine-focus sealed tube'
_diffrn_radiation_type MoK\a
_diffrn_radiation_wavelength 0.71073
_diffrn_reflns_av_R_equivalents 0.0285
_diffrn_reflns_av_sigmaI/netI 0.0342
_diffrn_reflns_limit_h_max 12
_diffrn_reflns_limit_h_min -11
_diffrn_reflns_limit_k_max 12
_diffrn_reflns_limit_k_min -12
_diffrn_reflns_limit_l_max 11
_diffrn_reflns_limit_l_min -13
_diffrn_reflns_number 6671
_diffrn_reflns_theta_full 25.99
_diffrn_reflns_theta_max 25.99
_diffrn_reflns_theta_min 2.74
_exptl_absorpt_coefficient_mu 2.226
_exptl_crystal_density_diffrn 1.785
_exptl_crystal_density_method 'not measured'
_exptl_crystal_F_000 600
_refine_diff_density_max 0.654
_refine_diff_density_min -0.278
_refine_diff_density_rms 0.076
_refine_ls_abs_structure_details 'Flack H D (1983), Acta Cryst. A39, 876-881'
_refine_ls_abs_structure_Flack 0.008(16)
_refine_ls_extinction_method none
_refine_ls_goodness_of_fit_ref 0.716
_refine_ls_hydrogen_treatment mixed
_refine_ls_matrix_type full
_refine_ls_number_parameters 163
_refine_ls_number_reflns 2153
_refine_ls_number_restraints 0
_refine_ls_restrained_S_all 0.716
_refine_ls_R_factor_all 0.0305
_refine_ls_R_factor_gt 0.0290
_refine_ls_shift/su_max 0.001
_refine_ls_shift/su_mean 0.000
_refine_ls_structure_factor_coef Fsqd
_refine_ls_weighting_details 'calc w=1/[\s^2^(Fo^2^)+(0.1000P)^2^+0.0000P] where P=(Fo^2^+2Fc^2^)/3'
_refine_ls_weighting_scheme calc
_refine_ls_wR_factor_gt 0.0850
_refine_ls_wR_factor_ref 0.0864
_reflns_number_gt 2048
_reflns_number_total 2153
_reflns_threshold_expression >2sigma(I)
_cod_data_source_file ic034685qsi20030809_082849_1.cif
_cod_data_source_block 1
_cod_database_code 4312604

loop_
_symmetry_equiv_pos_as_xyz
'x, y, z'
'-x+1/2, -y, z+1/2'
'-x, y+1/2, -z+1/2'
'x+1/2, -y+1/2, -z'

loop_
_atom_site_label
_atom_site_type_symbol
_atom_site_fract_x
_atom_site_fract_y
_atom_site_fract_z
_atom_site_U_iso_or_equiv
_atom_site_adp_type
_atom_site_occupancy
_atom_site_symmetry_multiplicity
_atom_site_calc_flag
_atom_site_refinement_flags
_atom_site_disorder_assembly
_atom_site_disorder_group
Zn1 Zn 0.95431(3) 0.74108(3) 0.09996(3) 0.02496(13) Uani 1 1 d . . .
N5 N 0.9563(3) 0.5739(3) 0.1986(3) 0.0342(6) Uani 1 1 d . . .
C8 C 1.0337(3) 0.5139(3) 0.2818(3) 0.0310(7) Uani 1 1 d . . .
C7 C 1.2705(3) 0.5825(3) 0.2618(3) 0.0301(7) Uani 1 1 d . . .
H7A H 1.2654 0.5628 0.1761 0.036 Uiso 1 1 calc R . .
C6 C 1.1588(3) 0.5667(3) 0.3366(3) 0.0275(6) Uani 1 1 d . . .
N4 N 0.8535(3) 0.4946(3) 0.1726(4) 0.0485(8) Uani 1 1 d . . .
C5 C 1.1642(4) 0.5999(4) 0.4637(3) 0.0388(8) Uani 1 1 d . . .
H5A H 1.0888 0.5902 0.5145 0.047 Uiso 1 1 calc R . .
C4 C 1.3901(3) 0.6270(3) 0.3113(3) 0.0337(7) Uani 1 1 d . . .
C2 C 1.5260(3) 0.7782(3) 0.1723(3) 0.0262(6) Uani 1 1 d . . .
H2A H 1.5300 0.8407 0.2412 0.031 Uiso 1 1 calc R . .
C1 C 1.6564(3) 0.7816(3) 0.0968(3) 0.0262(6) Uani 1 1 d . . .
N2 N 1.4130(2) 0.8083(3) 0.0881(3) 0.0302(6) Uani 1 1 d . . .
H2B H 1.4273 0.8242 0.0093 0.036 Uiso 1 1 calc R . .
H2C H 1.3326 0.8099 0.1175 0.036 Uiso 1 1 calc R . .
O2 O 1.6496(2) 0.7821(2) -0.0210(2) 0.0343(5) Uani 1 1 d . . .
O1 O 1.76233(19) 0.7804(2) 0.1606(2) 0.0316(5) Uani 1 1 d . . .
N1 N 0.9804(2) 0.4016(2) 0.3104(3) 0.0340(6) Uani 1 1 d . . .
N6 N 0.8668(3) 0.3921(3) 0.2417(4) 0.0484(9) Uani 1 1 d . . .
C3 C 1.5107(3) 0.6427(3) 0.2280(4) 0.0335(7) Uani 1 1 d . . .
H3A H 1.5050 0.5820 0.1588 0.040 Uiso 1 1 calc R . .
H3B H 1.5904 0.6224 0.2767 0.040 Uiso 1 1 calc R . .
C9 C 1.3941(4) 0.6594(4) 0.4387(4) 0.0449(9) Uani 1 1 d . . .
H9A H 1.4736 0.6896 0.4737 0.054 Uiso 1 1 calc R . .
C10 C 1.2816(4) 0.6473(4) 0.5148(4) 0.0465(9) Uani 1 1 d . . .
H10A H 1.2851 0.6710 0.5996 0.056 Uiso 1 1 calc R . .

loop_
_atom_site_aniso_label
_atom_site_aniso_U_11
_atom_site_aniso_U_22
_atom_site_aniso_U_33
_atom_site_aniso_U_23
_atom_site_aniso_U_13
_atom_site_aniso_U_12
Zn1 0.01896(19) 0.02602(18) 0.0299(2) 0.00073(15) 0.00013(11) -0.00030(12)
N5 0.0239(12) 0.0313(13) 0.0473(17) 0.0101(12) -0.0037(14) -0.0031(11)
C8 0.0225(14) 0.0319(15) 0.0387(18) 0.0039(13) 0.0036(13) -0.0001(12)
C7 0.0307(16) 0.0266(15) 0.0329(17) 0.0020(12) 0.0016(13) 0.0007(13)
C6 0.0226(14) 0.0226(14) 0.0373(17) 0.0088(12) 0.0020(13) -0.0018(12)
N4 0.0361(15) 0.0374(16) 0.072(2) 0.0140(15) -0.0166(17) -0.0089(13)
C5 0.0411(19) 0.0410(19) 0.0341(18) 0.0042(15) 0.0086(16) -0.0078(16)
C4 0.0321(17) 0.0315(16) 0.0376(18) 0.0085(14) 0.0009(14) -0.0024(13)
C2 0.0195(13) 0.0303(14) 0.0289(15) -0.0019(12) 0.0019(11) -0.0007(11)
C1 0.0179(12) 0.0261(12) 0.0345(16) -0.0035(13) 0.0023(12) -0.0011(11)
N2 0.0184(11) 0.0445(15) 0.0276(13) 0.0032(12) 0.0008(10) 0.0026(10)
O2 0.0206(9) 0.0554(15) 0.0269(11) -0.0006(10) 0.0004(9) -0.0028(10)
O1 0.0183(9) 0.0433(13) 0.0333(11) -0.0010(10) -0.0026(9) -0.0014(9)
N1 0.0165(12) 0.0285(13) 0.0571(19) 0.0121(12) -0.0063(13) -0.0014(10)
N6 0.0312(15) 0.0356(16) 0.078(2) 0.0176(16) -0.0156(16) -0.0066(13)
C3 0.0205(15) 0.0361(17) 0.044(2) 0.0066(14) 0.0007(13) -0.0036(12)
C9 0.045(2) 0.050(2) 0.040(2) 0.0097(17) -0.0112(16) -0.0164(17)
C10 0.055(2) 0.052(2) 0.0328(19) 0.0008(16) -0.0021(18) -0.0106(19)

loop_
_atom_type_symbol
_atom_type_description
_atom_type_scat_dispersion_real
_atom_type_scat_dispersion_imag
_atom_type_scat_source
C C 0.0033 0.0016 'International Tables Vol C Tables 4.2.6.8 and 6.1.1.4'
H H 0.0000 0.0000 'International Tables Vol C Tables 4.2.6.8 and 6.1.1.4'
N N 0.0061 0.0033 'International Tables Vol C Tables 4.2.6.8 and 6.1.1.4'
O O 0.0106 0.0060 'International Tables Vol C Tables 4.2.6.8 and 6.1.1.4'
Zn Zn 0.2839 1.4301 'International Tables Vol C Tables 4.2.6.8 and 6.1.1.4'

loop_
_geom_angle_atom_site_label_1
_geom_angle_atom_site_label_2
_geom_angle_atom_site_label_3
_geom_angle
_geom_angle_site_symmetry_1
_geom_angle_site_symmetry_3
_geom_angle_publ_flag
N1 Zn1 N5 118.01(12) 3_755 . ?
N1 Zn1 O1 89.27(9) 3_755 1_455 ?
N5 Zn1 O1 91.28(10) . 1_455 ?
N1 Zn1 N2 135.05(12) 3_755 4_465 ?
N5 Zn1 N2 105.91(11) . 4_465 ?
O1 Zn1 N2 99.29(9) 1_455 4_465 ?
N1 Zn1 O2 89.08(10) 3_755 4_465 ?
N5 Zn1 O2 95.33(10) . 4_465 ?
O1 Zn1 O2 173.19(8) 1_455 4_465 ?
N2 Zn1 O2 77.33(9) 4_465 4_465 ?
C8 N5 N4 106.5(3) . . ?
C8 N5 Zn1 138.7(2) . . ?
N4 N5 Zn1 114.8(2) . . ?
N1 C8 N5 109.8(3) . . ?
N1 C8 C6 125.4(3) . . ?
N5 C8 C6 124.8(3) . . ?
C6 C7 C4 121.5(3) . . ?
C6 C7 H7A 119.3 . . ?
C4 C7 H7A 119.3 . . ?
C7 C6 C5 119.6(3) . . ?
C7 C6 C8 120.2(3) . . ?
C5 C6 C8 120.3(3) . . ?
N6 N4 N5 108.5(3) . . ?
C6 C5 C10 120.1(3) . . ?
C6 C5 H5A 120.0 . . ?
C10 C5 H5A 120.0 . . ?
C7 C4 C9 118.2(3) . . ?
C7 C4 C3 120.5(3) . . ?
C9 C4 C3 121.3(3) . . ?
N2 C2 C1 109.4(2) . . ?
N2 C2 C3 110.6(2) . . ?
C1 C2 C3 107.7(2) . . ?
N2 C2 H2A 109.7 . . ?
C1 C2 H2A 109.7 . . ?
C3 C2 H2A 109.7 . . ?
O2 C1 O1 125.7(3) . . ?
O2 C1 C2 118.3(3) . . ?
O1 C1 C2 116.0(3) . . ?
C2 N2 Zn1 111.73(18) . 4_565 ?
C2 N2 H2B 120.0 . . ?
Zn1 N2 H2B 25.6 4_565 . ?
C2 N2 H2C 120.0 . . ?
Zn1 N2 H2C 122.1 4_565 . ?
H2B N2 H2C 120.0 . . ?
C1 O2 Zn1 116.10(19) . 4_565 ?
C1 O1 Zn1 128.21(19) . 1_655 ?
C8 N1 N6 106.2(3) . . ?
C8 N1 Zn1 135.3(2) . 3_745 ?
N6 N1 Zn1 117.2(2) . 3_745 ?
N4 N6 N1 108.9(3) . . ?
C4 C3 C2 113.8(3) . . ?
C4 C3 H3A 108.8 . . ?
C2 C3 H3A 108.8 . . ?
C4 C3 H3B 108.8 . . ?
C2 C3 H3B 108.8 . . ?
H3A C3 H3B 107.7 . . ?
C10 C9 C4 121.1(3) . . ?
C10 C9 H9A 119.5 . . ?
C4 C9 H9A 119.5 . . ?
C9 C10 C5 119.5(4) . . ?
C9 C10 H10A 120.2 . . ?
C5 C10 H10A 120.2 . . ?

loop_
_geom_bond_atom_site_label_1
_geom_bond_atom_site_label_2
_geom_bond_distance
_geom_bond_site_symmetry_2
_geom_bond_publ_flag
Zn1 N1 2.038(3) 3_755 ?
Zn1 N5 2.039(3) . ?
Zn1 O1 2.060(2) 1_455 ?
Zn1 N2 2.092(3) 4_465 ?
Zn1 O2 2.132(2) 4_465 ?
N5 C8 1.328(4) . ?
N5 N4 1.348(4) . ?
C8 N1 1.327(4) . ?
C8 C6 1.482(4) . ?
C7 C6 1.375(4) . ?
C7 C4 1.384(5) . ?
C7 H7A 0.9300 . ?
C6 C5 1.386(5) . ?
N4 N6 1.305(4) . ?
C5 C10 1.382(5) . ?
C5 H5A 0.9300 . ?
C4 C9 1.387(5) . ?
C4 C3 1.499(4) . ?
C2 N2 1.469(4) . ?
C2 C1 1.526(4) . ?
C2 C3 1.546(4) . ?
C2 H2A 0.9800 . ?
C1 O2 1.246(4) . ?
C1 O1 1.253(3) . ?
N2 Zn1 2.092(3) 4_565 ?
N2 H2B 0.8600 . ?
N2 H2C 0.8600 . ?
O2 Zn1 2.132(2) 4_565 ?
O1 Zn1 2.060(2) 1_655 ?
N1 N6 1.349(4) . ?
N1 Zn1 2.038(3) 3_745 ?
C3 H3A 0.9700 . ?
C3 H3B 0.9700 . ?
C9 C10 1.385(5) . ?
C9 H9A 0.9300 . ?
C10 H10A 0.9300 . ?
